data_7020849
loop_
_publ_author_name
'Collins, Richard A.'
'Unruangsri, Junjuda'
'Mountford, Philip'

_publ_section_title
;
 Synthesis and rac-lactide ring-opening polymerisation studies of new
 alkaline earth tetrahydroborate complexes.
;
_journal_issue 3
_journal_name_full 'Dalton transactions (Cambridge, England : 2003)'
_journal_page_first 759
_journal_page_last 769
_journal_paper_doi 10.1039/c2dt32151c
_journal_volume 42
_journal_year 2013
_chemical_formula_moiety 'C37 H61 B1 Ca1 N2 O2'
_chemical_formula_sum 'C37 H61 B Ca N2 O2'
_chemical_formula_weight 616.79
_chemical_name_systematic
;
Ca{HC(C(Me)NAr')2}(BH4)(THF)2
;
_space_group_IT_number 2
_symmetry_cell_setting triclinic
_symmetry_space_group_name_Hall '-P 1'
_symmetry_space_group_name_H-M 'P -1'
_atom_sites_solution_hydrogens difmap
_atom_sites_solution_primary other
_atom_sites_solution_secondary difmap
_cell_angle_alpha 75.6264(6)
_cell_angle_beta 81.3505(6)
_cell_angle_gamma 70.8144(7)
_cell_formula_units_Z 4
_cell_length_a 14.6535(2)
_cell_length_b 15.6432(2)
_cell_length_c 17.6883(3)
_cell_measurement_reflns_used 16188
_cell_measurement_temperature 150
_cell_measurement_theta_max 27
_cell_measurement_theta_min 5
_cell_volume 3699.07(10)
_computing_cell_refinement 'DENZO/SCALEPACK (Otwinowski & Minor, 1997)'
_computing_data_collection 'COLLECT (Nonius, 2001).'
_computing_data_reduction 'DENZO/SCALEPACK (Otwinowski & Minor, 1997)'
_computing_molecular_graphics 'CAMERON (Watkin et al., 1996)'
_computing_publication_material 'CRYSTALS (Betteridge et al., 2003)'
_computing_structure_refinement 'CRYSTALS (Betteridge et al., 2003)'
_computing_structure_solution 'Superflip (Palatinus & Chapuis, 2007)'
_diffrn_ambient_temperature 150
_diffrn_measured_fraction_theta_full 0.991
_diffrn_measured_fraction_theta_max 0.989
_diffrn_measurement_device Area
_diffrn_measurement_device_type 'Nonius KappaCCD'
_diffrn_measurement_method \w
_diffrn_radiation_monochromator graphite
_diffrn_radiation_type 'Mo K\a'
_diffrn_radiation_wavelength 0.71073
_diffrn_reflns_av_R_equivalents 0.037
_diffrn_reflns_limit_h_max 19
_diffrn_reflns_limit_h_min -18
_diffrn_reflns_limit_k_max 20
_diffrn_reflns_limit_k_min -20
_diffrn_reflns_limit_l_max 22
_diffrn_reflns_limit_l_min -22
_diffrn_reflns_number 30444
_diffrn_reflns_theta_full 25.286
_diffrn_reflns_theta_max 27.485
_diffrn_reflns_theta_min 5.096
_diffrn_standards_number 0
_exptl_absorpt_coefficient_mu 0.202
_exptl_absorpt_correction_T_max 0.99
_exptl_absorpt_correction_T_min 0.99
_exptl_absorpt_correction_type multi-scan
_exptl_absorpt_process_details 'DENZO/SCALEPACK (Otwinowski & Minor, 1997)'
_exptl_crystal_colour white
_exptl_crystal_density_diffrn 1.107
_exptl_crystal_density_method 'not measured'
_exptl_crystal_description prism
_exptl_crystal_F_000 1352
_exptl_crystal_size_max 0.100
_exptl_crystal_size_mid 0.050
_exptl_crystal_size_min 0.050
_refine_diff_density_max 0.63
_refine_diff_density_min -0.25
_refine_ls_extinction_coef 200(90)
_refine_ls_extinction_method 'Larson (1970), Equation 22'
_refine_ls_goodness_of_fit_ref 1.1353
_refine_ls_hydrogen_treatment mixed
_refine_ls_matrix_type full
_refine_ls_number_parameters 817
_refine_ls_number_reflns 9749
_refine_ls_number_restraints 0
_refine_ls_R_factor_all 0.0939
_refine_ls_R_factor_gt 0.0504
_refine_ls_shift/su_max 0.0009231
_refine_ls_shift/su_mean 0.0000214
_refine_ls_structure_factor_coef F
_refine_ls_weighting_details
;
Method, part 1, Chebychev polynomial, (Watkin, 1994, Prince, 1982)
[weight] = 1.0/[A~0~*T~0~(x)+A~1~*T~1~(x) ... +A~n-1~]*T~n-1~(x)]
where A~i~ are the Chebychev coefficients listed below and x= Fcalc/Fmax
Method = Robust Weighting (Prince, 1982)
W = [weight] * [1-(deltaF/6*sigmaF)^2^]^2^
A~i~ are:
1.38 1.53 1.51 0.596 0.382
;
_refine_ls_weighting_scheme calc
_refine_ls_wR_factor_all 0.0674
_refine_ls_wR_factor_gt 0.0437
_refine_ls_wR_factor_ref 0.0407
_reflns_limit_h_max 19
_reflns_limit_h_min -18
_reflns_limit_k_max 20
_reflns_limit_k_min -19
_reflns_limit_l_max 22
_reflns_limit_l_min 0
_reflns_number_gt 10934
_reflns_number_total 16772
_reflns_threshold_expression I>2.0\s(I)
_oxford_diffrn_Wilson_B_factor 2.11
_oxford_diffrn_Wilson_scale 10.24
_oxford_refine_ls_r_factor_ref 0.0424
_oxford_refine_ls_scale 0.3215(4)
_oxford_reflns_number_all 16772
_oxford_reflns_threshold_expression_ref I>3.0\s(I)
_cod_data_source_file c2dt32151c.txt
_cod_data_source_block compound_2
_cod_depositor_comments
;
The following automatic conversions were performed:

'_atom_sites_solution_primary' value 'Other' changed to 'other'
according to /home/saulius/struct/CIF-dictionaries/cif_core.dic
dictionary named 'cif_core.dic' version 2.4.2 from 2011-04-26.

Automatic conversion script
Id: cif_fix_values 1891 2012-01-12 08:04:46Z andrius 
;
_cod_original_sg_symbol_H-M 'P -1 '
_cod_original_formula_sum 'C37 H61 B1 Ca1 N2 O2'
_cod_database_code 7020849

loop_
_symmetry_equiv_pos_as_xyz
x,y,z
-x,-y,-z

loop_
_atom_site_label
_atom_site_type_symbol
_atom_site_fract_x
_atom_site_fract_y
_atom_site_fract_z
_atom_site_U_iso_or_equiv
_atom_site_occupancy
_atom_site_adp_type
_atom_site_refinement_flags_posn
Ca1 Ca 0.07402(3) 0.61283(3) 0.28871(2) 0.0223 1.0000 Uani .
Ca101 Ca 0.57170(3) 0.11215(3) 0.29337(2) 0.0221 1.0000 Uani .
B1 B 0.1732(2) 0.45559(19) 0.36810(16) 0.0370 1.0000 Uani .
B101 B 0.6614(2) -0.04885(19) 0.37320(16) 0.0353 1.0000 Uani .
N1 N 0.05730(11) 0.60622(11) 0.15934(9) 0.0215 1.0000 Uani .
N2 N 0.18189(11) 0.69743(11) 0.21837(9) 0.0227 1.0000 Uani .
N101 N 0.55641(11) 0.10493(11) 0.16193(9) 0.0214 1.0000 Uani .
N102 N 0.67867(11) 0.19633(11) 0.22376(9) 0.0217 1.0000 Uani .
O1 O -0.09049(10) 0.61157(11) 0.33294(8) 0.0328 1.0000 Uani .
O2 O 0.01876(11) 0.71856(11) 0.37607(9) 0.0356 1.0000 Uani .
O101 O 0.40143(10) 0.13131(10) 0.32504(8) 0.0319 1.0000 Uani .
O102 O 0.52724(11) 0.20214(10) 0.39434(8) 0.0312 1.0000 Uani .
C1 C 0.13259(13) 0.59662(12) 0.10664(10) 0.0213 1.0000 Uani .
C2 C 0.21737(14) 0.61894(13) 0.11037(11) 0.0245 1.0000 Uani .
C3 C 0.23670(14) 0.67223(13) 0.15619(11) 0.0244 1.0000 Uani .
C4 C 0.12947(15) 0.56292(15) 0.03420(11) 0.0281 1.0000 Uani .
C5 C 0.32666(16) 0.70251(16) 0.12643(13) 0.0335 1.0000 Uani .
C6 C -0.03103(13) 0.60034(13) 0.13835(10) 0.0214 1.0000 Uani .
C7 C -0.05374(14) 0.51630(14) 0.15732(11) 0.0242 1.0000 Uani .
C8 C -0.14356(14) 0.51687(15) 0.13981(12) 0.0281 1.0000 Uani .
C9 C -0.20909(14) 0.59712(15) 0.10280(12) 0.0301 1.0000 Uani .
C10 C -0.18540(14) 0.67864(14) 0.08284(12) 0.0290 1.0000 Uani .
C11 C -0.09767(14) 0.68249(13) 0.10054(11) 0.0243 1.0000 Uani .
C12 C 0.01611(14) 0.42527(13) 0.19614(12) 0.0266 1.0000 Uani .
C13 C -0.02560(17) 0.38873(15) 0.27817(12) 0.0361 1.0000 Uani .
C14 C 0.03900(16) 0.35160(15) 0.14687(14) 0.0364 1.0000 Uani .
C15 C -0.07573(15) 0.77482(14) 0.07927(12) 0.0305 1.0000 Uani .
C16 C -0.0629(2) 0.80838(18) -0.00886(14) 0.0498 1.0000 Uani .
C17 C -0.1532(2) 0.84905(17) 0.11469(19) 0.0631 1.0000 Uani .
C18 C 0.20147(14) 0.76193(13) 0.25395(11) 0.0251 1.0000 Uani .
C19 C 0.27198(15) 0.73309(14) 0.30877(12) 0.0282 1.0000 Uani .
C20 C 0.28078(17) 0.79755(16) 0.34706(13) 0.0360 1.0000 Uani .
C21 C 0.22313(17) 0.88878(16) 0.33162(14) 0.0389 1.0000 Uani .
C22 C 0.15575(17) 0.91708(15) 0.27667(13) 0.0364 1.0000 Uani .
C23 C 0.14301(15) 0.85571(14) 0.23695(12) 0.0286 1.0000 Uani .
C24 C 0.33959(16) 0.63406(15) 0.32864(13) 0.0341 1.0000 Uani .
C25 C 0.44592(17) 0.63114(18) 0.31249(16) 0.0467 1.0000 Uani .
C26 C 0.3221(2) 0.58783(18) 0.41459(15) 0.0491 1.0000 Uani .
C27 C 0.06890(16) 0.88891(14) 0.17574(13) 0.0336 1.0000 Uani .
C28 C -0.01061(18) 0.97920(16) 0.18442(16) 0.0454 1.0000 Uani .
C29 C 0.11656(19) 0.90084(17) 0.09221(14) 0.0440 1.0000 Uani .
C30 C -0.18327(16) 0.64918(19) 0.29863(13) 0.0410 1.0000 Uani .
C31 C -0.25818(17) 0.63969(18) 0.36462(14) 0.0447 1.0000 Uani .
C32 C -0.20461(16) 0.55796(17) 0.42371(13) 0.0387 1.0000 Uani .
C33 C -0.10649(17) 0.57107(18) 0.41541(12) 0.0390 1.0000 Uani .
C34 C 0.0567(2) 0.7165(2) 0.44728(16) 0.0534 1.0000 Uani .
C35 C -0.0221(2) 0.7852(3) 0.4860(2) 0.0766 1.0000 Uani .
C36 C -0.0678(2) 0.8566(2) 0.4174(2) 0.0679 1.0000 Uani .
C37 C -0.06681(19) 0.79883(17) 0.36182(15) 0.0479 1.0000 Uani .
C101 C 0.63105(14) 0.09783(13) 0.10851(11) 0.0227 1.0000 Uani .
C102 C 0.71408(14) 0.12304(13) 0.11213(11) 0.0246 1.0000 Uani .
C103 C 0.73120(13) 0.17633(13) 0.15846(11) 0.0229 1.0000 Uani .
C104 C 0.63051(15) 0.06410(15) 0.03535(11) 0.0290 1.0000 Uani .
C105 C 0.81552(15) 0.21475(16) 0.12774(13) 0.0330 1.0000 Uani .
C106 C 0.47034(14) 0.08955(13) 0.14643(10) 0.0214 1.0000 Uani .
C107 C 0.46245(14) -0.00011(13) 0.15808(11) 0.0230 1.0000 Uani .
C108 C 0.37303(15) -0.00984(14) 0.14977(12) 0.0293 1.0000 Uani .
C109 C 0.29388(15) 0.06661(15) 0.12945(13) 0.0328 1.0000 Uani .
C110 C 0.30281(15) 0.15442(14) 0.11596(12) 0.0299 1.0000 Uani .
C111 C 0.38922(14) 0.16825(13) 0.12417(11) 0.0247 1.0000 Uani .
C112 C 0.54667(15) -0.08758(13) 0.18003(12) 0.0275 1.0000 Uani .
C113 C 0.52772(17) -0.14012(15) 0.26313(13) 0.0367 1.0000 Uani .
C114 C 0.56603(17) -0.15142(15) 0.12275(14) 0.0382 1.0000 Uani .
C115 C 0.39801(15) 0.26557(13) 0.10846(12) 0.0293 1.0000 Uani .
C116 C 0.45293(17) 0.28911(15) 0.02902(14) 0.0390 1.0000 Uani .
C117 C 0.30053(16) 0.34111(14) 0.11207(14) 0.0373 1.0000 Uani .
C118 C 0.69155(13) 0.26778(13) 0.25433(11) 0.0227 1.0000 Uani .
C119 C 0.74962(14) 0.24662(14) 0.31736(12) 0.0280 1.0000 Uani .
C120 C 0.75274(16) 0.31944(15) 0.34856(14) 0.0352 1.0000 Uani .
C121 C 0.70269(16) 0.41037(16) 0.31788(14) 0.0379 1.0000 Uani .
C122 C 0.64811(15) 0.43061(15) 0.25539(13) 0.0326 1.0000 Uani .
C123 C 0.64030(14) 0.36070(14) 0.22328(12) 0.0264 1.0000 Uani .
C124 C 0.81056(15) 0.14885(15) 0.35131(12) 0.0317 1.0000 Uani .
C125 C 0.91899(16) 0.13894(17) 0.33350(15) 0.0423 1.0000 Uani .
C126 C 0.78779(19) 0.12086(17) 0.43965(14) 0.0440 1.0000 Uani .
C127 C 0.57432(15) 0.38674(14) 0.15693(12) 0.0293 1.0000 Uani .
C128 C 0.46969(17) 0.4332(2) 0.18289(16) 0.0497 1.0000 Uani .
C129 C 0.6081(2) 0.4497(2) 0.08569(16) 0.0677 1.0000 Uani .
C130 C 0.33055(16) 0.22190(16) 0.32404(15) 0.0432 1.0000 Uani .
C131 C 0.23332(19) 0.2080(2) 0.3335(2) 0.0632 1.0000 Uani .
C132 C 0.25294(19) 0.11055(19) 0.38239(18) 0.0558 1.0000 Uani .
C133 C 0.35127(17) 0.06215(16) 0.34769(16) 0.0429 1.0000 Uani .
C134 C 0.50096(19) 0.15208(17) 0.47127(12) 0.0408 1.0000 Uani .
C135 C 0.4977(2) 0.20980(19) 0.52732(14) 0.0538 1.0000 Uani .
C136 C 0.4569(4) 0.3042(4) 0.4767(3) 0.0381 0.5000 Uani .
C137 C 0.50394(18) 0.29877(15) 0.39793(13) 0.0370 1.0000 Uani .
C1361 C 0.5149(6) 0.2994(4) 0.4811(3) 0.0490 0.5000 Uani .
H1 H 0.2170(18) 0.3902(18) 0.4054(15) 0.052(7) 1.0000 Uiso .
H2 H 0.215(2) 0.484(2) 0.3169(19) 0.082(10) 1.0000 Uiso .
H3 H 0.113(2) 0.4501(19) 0.3413(17) 0.067(8) 1.0000 Uiso .
H4 H 0.136(2) 0.513(2) 0.4037(16) 0.064(8) 1.0000 Uiso .
H5 H 0.6967(19) -0.118(2) 0.4066(16) 0.060(8) 1.0000 Uiso .
H6 H 0.6807(19) -0.0411(18) 0.3087(16) 0.054(7) 1.0000 Uiso .
H7 H 0.5754(19) -0.0291(17) 0.3838(14) 0.051(7) 1.0000 Uiso .
H8 H 0.6816(19) 0.0059(19) 0.3896(16) 0.059(8) 1.0000 Uiso .
H21 H 0.2695 0.5974 0.0730 0.0318 1.0000 Uiso R
H41 H 0.1939 0.5468 0.0071 0.0454 1.0000 Uiso R
H42 H 0.0861 0.6120 -0.0011 0.0461 1.0000 Uiso R
H43 H 0.1058 0.5088 0.0490 0.0462 1.0000 Uiso R
H51 H 0.3240 0.7568 0.1460 0.0532 1.0000 Uiso R
H52 H 0.3308 0.7184 0.0699 0.0535 1.0000 Uiso R
H53 H 0.3829 0.6512 0.1443 0.0541 1.0000 Uiso R
H81 H -0.1597 0.4599 0.1534 0.0352 1.0000 Uiso R
H91 H -0.2707 0.5962 0.0909 0.0372 1.0000 Uiso R
H101 H -0.2297 0.7344 0.0555 0.0360 1.0000 Uiso R
H121 H 0.0774 0.4375 0.2014 0.0330 1.0000 Uiso R
H131 H 0.0212 0.3307 0.3038 0.0561 1.0000 Uiso R
H132 H -0.0407 0.4357 0.3100 0.0559 1.0000 Uiso R
H133 H -0.0857 0.3752 0.2742 0.0562 1.0000 Uiso R
H141 H 0.0879 0.2968 0.1724 0.0583 1.0000 Uiso R
H142 H 0.0627 0.3752 0.0936 0.0593 1.0000 Uiso R
H143 H -0.0212 0.3370 0.1452 0.0588 1.0000 Uiso R
H151 H -0.0126 0.7653 0.1006 0.0385 1.0000 Uiso R
H161 H -0.0458 0.8659 -0.0191 0.0749 1.0000 Uiso R
H162 H -0.1253 0.8194 -0.0300 0.0758 1.0000 Uiso R
H163 H -0.0101 0.7605 -0.0293 0.0756 1.0000 Uiso R
H171 H -0.1376 0.9076 0.0989 0.0979 1.0000 Uiso R
H172 H -0.1577 0.8296 0.1714 0.0985 1.0000 Uiso R
H173 H -0.2146 0.8568 0.0945 0.0982 1.0000 Uiso R
H201 H 0.3281 0.7776 0.3847 0.0456 1.0000 Uiso R
H211 H 0.2304 0.9321 0.3587 0.0475 1.0000 Uiso R
H221 H 0.1172 0.9811 0.2653 0.0457 1.0000 Uiso R
H241 H 0.3266 0.5975 0.2948 0.0432 1.0000 Uiso R
H251 H 0.4861 0.5660 0.3243 0.0742 1.0000 Uiso R
H252 H 0.4606 0.6651 0.3468 0.0736 1.0000 Uiso R
H253 H 0.4586 0.6599 0.2573 0.0739 1.0000 Uiso R
H261 H 0.3666 0.5246 0.4243 0.0753 1.0000 Uiso R
H262 H 0.3364 0.6220 0.4477 0.0748 1.0000 Uiso R
H263 H 0.2553 0.5876 0.4264 0.0752 1.0000 Uiso R
H271 H 0.0374 0.8387 0.1837 0.0406 1.0000 Uiso R
H281 H -0.0609 0.9916 0.1482 0.0702 1.0000 Uiso R
H282 H 0.0193 1.0291 0.1710 0.0696 1.0000 Uiso R
H283 H -0.0393 0.9732 0.2392 0.0700 1.0000 Uiso R
H291 H 0.1607 0.8406 0.0838 0.0683 1.0000 Uiso R
H292 H 0.1536 0.9455 0.0856 0.0682 1.0000 Uiso R
H293 H 0.0671 0.9244 0.0546 0.0679 1.0000 Uiso R
H301 H -0.1932 0.7152 0.2727 0.0535 1.0000 Uiso R
H302 H -0.1847 0.6111 0.2615 0.0536 1.0000 Uiso R
H311 H -0.2782 0.6961 0.3870 0.0582 1.0000 Uiso R
H312 H -0.3152 0.6306 0.3476 0.0574 1.0000 Uiso R
H321 H -0.2361 0.5599 0.4762 0.0509 1.0000 Uiso R
H322 H -0.2001 0.4978 0.4109 0.0506 1.0000 Uiso R
H331 H -0.1051 0.6152 0.4464 0.0496 1.0000 Uiso R
H332 H -0.0551 0.5107 0.4292 0.0497 1.0000 Uiso R
H341 H 0.1153 0.7375 0.4346 0.0689 1.0000 Uiso R
H342 H 0.0732 0.6529 0.4801 0.0690 1.0000 Uiso R
H351 H 0.0029 0.8119 0.5196 0.0966 1.0000 Uiso R
H352 H -0.0709 0.7576 0.5158 0.0968 1.0000 Uiso R
H361 H -0.0268 0.8975 0.3952 0.0827 1.0000 Uiso R
H362 H -0.1337 0.8918 0.4330 0.0824 1.0000 Uiso R
H371 H -0.0635 0.8318 0.3068 0.0610 1.0000 Uiso R
H372 H -0.1244 0.7759 0.3729 0.0608 1.0000 Uiso R
H1021 H 0.7649 0.1044 0.0743 0.0306 1.0000 Uiso R
H1041 H 0.6623 0.0970 -0.0097 0.0459 1.0000 Uiso R
H1042 H 0.6633 -0.0022 0.0434 0.0460 1.0000 Uiso R
H1043 H 0.5636 0.0748 0.0244 0.0462 1.0000 Uiso R
H1051 H 0.8545 0.1849 0.0866 0.0517 1.0000 Uiso R
H1052 H 0.8562 0.2043 0.1697 0.0526 1.0000 Uiso R
H1053 H 0.7909 0.2810 0.1064 0.0523 1.0000 Uiso R
H1081 H 0.3678 -0.0715 0.1598 0.0373 1.0000 Uiso R
H1091 H 0.2321 0.0585 0.1250 0.0411 1.0000 Uiso R
H1101 H 0.2483 0.2078 0.1006 0.0361 1.0000 Uiso R
H1121 H 0.6059 -0.0679 0.1784 0.0340 1.0000 Uiso R
H1131 H 0.5829 -0.1974 0.2753 0.0573 1.0000 Uiso R
H1132 H 0.5196 -0.1017 0.3009 0.0571 1.0000 Uiso R
H1133 H 0.4688 -0.1578 0.2653 0.0571 1.0000 Uiso R
H1141 H 0.6231 -0.2055 0.1364 0.0599 1.0000 Uiso R
H1142 H 0.5774 -0.1186 0.0688 0.0598 1.0000 Uiso R
H1143 H 0.5093 -0.1729 0.1251 0.0599 1.0000 Uiso R
H1151 H 0.4379 0.2671 0.1500 0.0361 1.0000 Uiso R
H1161 H 0.4558 0.3527 0.0202 0.0591 1.0000 Uiso R
H1162 H 0.5187 0.2461 0.0275 0.0590 1.0000 Uiso R
H1163 H 0.4171 0.2840 -0.0118 0.0593 1.0000 Uiso R
H1171 H 0.3116 0.4011 0.1076 0.0591 1.0000 Uiso R
H1172 H 0.2624 0.3266 0.1623 0.0589 1.0000 Uiso R
H1173 H 0.2637 0.3457 0.0686 0.0588 1.0000 Uiso R
H1201 H 0.7923 0.3055 0.3912 0.0435 1.0000 Uiso R
H1211 H 0.7060 0.4591 0.3407 0.0475 1.0000 Uiso R
H1221 H 0.6136 0.4940 0.2339 0.0415 1.0000 Uiso R
H1241 H 0.7942 0.1052 0.3259 0.0392 1.0000 Uiso R
H1251 H 0.9559 0.0750 0.3558 0.0656 1.0000 Uiso R
H1252 H 0.9334 0.1829 0.3583 0.0660 1.0000 Uiso R
H1253 H 0.9344 0.1534 0.2769 0.0660 1.0000 Uiso R
H1261 H 0.8259 0.0562 0.4577 0.0697 1.0000 Uiso R
H1262 H 0.8056 0.1607 0.4650 0.0702 1.0000 Uiso R
H1263 H 0.7187 0.1276 0.4510 0.0702 1.0000 Uiso R
H1271 H 0.5769 0.3276 0.1424 0.0376 1.0000 Uiso R
H1281 H 0.4289 0.4539 0.1382 0.0775 1.0000 Uiso R
H1282 H 0.4673 0.4877 0.2019 0.0784 1.0000 Uiso R
H1283 H 0.4449 0.3895 0.2247 0.0788 1.0000 Uiso R
H1291 H 0.5711 0.4578 0.0412 0.1072 1.0000 Uiso R
H1292 H 0.5971 0.5091 0.0993 0.1076 1.0000 Uiso R
H1293 H 0.6766 0.4234 0.0732 0.1074 1.0000 Uiso R
H1301 H 0.3410 0.2439 0.3693 0.0558 1.0000 Uiso R
H1302 H 0.3418 0.2634 0.2743 0.0558 1.0000 Uiso R
H1311 H 0.1840 0.2522 0.3611 0.0821 1.0000 Uiso R
H1312 H 0.2119 0.2107 0.2809 0.0835 1.0000 Uiso R
H1321 H 0.2539 0.1129 0.4374 0.0695 1.0000 Uiso R
H1322 H 0.2035 0.0831 0.3760 0.0685 1.0000 Uiso R
H1331 H 0.3881 0.0079 0.3863 0.0549 1.0000 Uiso R
H1332 H 0.3436 0.0426 0.2997 0.0548 1.0000 Uiso R
H1341 H 0.5507 0.0906 0.4834 0.0522 1.0000 Uiso R
H1342 H 0.4368 0.1452 0.4690 0.0519 1.0000 Uiso R
H1351 H 0.5602 0.1878 0.5517 0.0683 1.0000 Uiso R
H1352 H 0.4454 0.2082 0.5689 0.0677 1.0000 Uiso R
H1361 H 0.4715 0.3496 0.4956 0.0469 0.5000 Uiso R
H1362 H 0.3887 0.3191 0.4761 0.0469 0.5000 Uiso R
H1363 H 0.5719 0.3102 0.4906 0.0469 0.5000 Uiso R
H1364 H 0.4596 0.3469 0.4949 0.0469 0.5000 Uiso R
H1371 H 0.5599 0.3207 0.3752 0.0494 1.0000 Uiso R
H1372 H 0.4469 0.3360 0.3680 0.0496 1.0000 Uiso R

loop_
_atom_site_aniso_label
_atom_site_aniso_U_11
_atom_site_aniso_U_22
_atom_site_aniso_U_33
_atom_site_aniso_U_23
_atom_site_aniso_U_13
_atom_site_aniso_U_12
Ca1 0.0235(2) 0.0254(2) 0.01966(19) -0.00514(15) -0.00054(15) -0.00977(16)
Ca101 0.0232(2) 0.0247(2) 0.01970(19) -0.00437(15) -0.00082(15) -0.00972(16)
B1 0.0437(16) 0.0314(14) 0.0349(14) -0.0068(11) -0.0143(12) -0.0054(12)
B101 0.0357(14) 0.0312(14) 0.0367(14) 0.0000(11) -0.0076(11) -0.0101(11)
N1 0.0212(8) 0.0217(8) 0.0215(8) -0.0044(6) -0.0024(6) -0.0063(7)
N2 0.0226(8) 0.0224(8) 0.0253(8) -0.0077(7) -0.0001(7) -0.0084(7)
N101 0.0218(8) 0.0213(8) 0.0210(8) -0.0037(6) -0.0022(6) -0.0064(7)
N102 0.0209(8) 0.0228(8) 0.0215(8) -0.0035(6) -0.0012(6) -0.0080(7)
O1 0.0275(8) 0.0510(9) 0.0237(7) -0.0080(6) 0.0013(6) -0.0182(7)
O2 0.0347(8) 0.0394(9) 0.0369(8) -0.0190(7) 0.0061(7) -0.0128(7)
O101 0.0244(7) 0.0378(8) 0.0371(8) -0.0141(7) 0.0016(6) -0.0116(6)
O102 0.0410(9) 0.0351(8) 0.0234(7) -0.0106(6) 0.0047(6) -0.0190(7)
C1 0.0223(10) 0.0192(9) 0.0202(9) -0.0034(7) -0.0019(7) -0.0037(8)
C2 0.0218(10) 0.0285(11) 0.0233(10) -0.0088(8) 0.0030(8) -0.0073(8)
C3 0.0223(10) 0.0240(10) 0.0267(10) -0.0039(8) -0.0006(8) -0.0083(8)
C4 0.0242(10) 0.0357(12) 0.0261(10) -0.0119(9) -0.0005(8) -0.0079(9)
C5 0.0325(12) 0.0389(12) 0.0360(12) -0.0131(10) 0.0071(9) -0.0204(10)
C6 0.0208(9) 0.0275(10) 0.0168(9) -0.0079(7) 0.0000(7) -0.0070(8)
C7 0.0222(10) 0.0271(10) 0.0225(9) -0.0055(8) -0.0013(7) -0.0065(8)
C8 0.0246(10) 0.0319(11) 0.0311(11) -0.0081(9) -0.0026(8) -0.0116(9)
C9 0.0215(10) 0.0414(12) 0.0293(10) -0.0104(9) -0.0049(8) -0.0084(9)
C10 0.0255(10) 0.0318(11) 0.0270(10) -0.0065(8) -0.0069(8) -0.0030(8)
C11 0.0261(10) 0.0241(10) 0.0208(9) -0.0055(7) -0.0032(8) -0.0041(8)
C12 0.0233(10) 0.0248(10) 0.0340(11) -0.0064(8) -0.0059(8) -0.0085(8)
C13 0.0379(12) 0.0320(11) 0.0348(11) 0.0020(9) -0.0055(9) -0.0112(10)
C14 0.0340(12) 0.0282(11) 0.0470(13) -0.0126(10) -0.0066(10) -0.0045(9)
C15 0.0299(11) 0.0239(10) 0.0356(11) -0.0026(8) -0.0121(9) -0.0042(8)
C16 0.0627(17) 0.0491(15) 0.0431(14) -0.0024(11) 0.0036(12) -0.0331(13)
C17 0.075(2) 0.0301(13) 0.079(2) -0.0203(13) 0.0235(16) -0.0145(13)
C18 0.0245(10) 0.0262(10) 0.0265(10) -0.0079(8) 0.0051(8) -0.0118(8)
C19 0.0280(11) 0.0306(11) 0.0308(11) -0.0090(8) 0.0011(8) -0.0152(9)
C20 0.0367(12) 0.0414(13) 0.0387(12) -0.0130(10) -0.0053(10) -0.0192(10)
C21 0.0432(13) 0.0387(13) 0.0467(13) -0.0212(11) -0.0002(11) -0.0206(11)
C22 0.0398(13) 0.0270(11) 0.0446(13) -0.0123(10) 0.0030(10) -0.0125(10)
C23 0.0293(11) 0.0254(10) 0.0333(11) -0.0089(8) 0.0045(9) -0.0123(9)
C24 0.0328(12) 0.0328(11) 0.0397(12) -0.0083(9) -0.0074(9) -0.0115(9)
C25 0.0343(13) 0.0494(15) 0.0594(16) -0.0177(12) -0.0084(11) -0.0099(11)
C26 0.0512(15) 0.0420(14) 0.0513(15) 0.0002(11) -0.0132(12) -0.0140(12)
C27 0.0376(12) 0.0246(11) 0.0385(12) -0.0076(9) -0.0036(10) -0.0085(9)
C28 0.0450(14) 0.0311(12) 0.0575(15) -0.0117(11) -0.0063(12) -0.0052(10)
C29 0.0524(15) 0.0371(13) 0.0373(13) -0.0037(10) -0.0073(11) -0.0081(11)
C30 0.0284(11) 0.0627(16) 0.0304(11) -0.0069(10) -0.0018(9) -0.0145(11)
C31 0.0337(13) 0.0510(15) 0.0461(14) -0.0073(11) 0.0027(10) -0.0133(11)
C32 0.0370(12) 0.0494(14) 0.0335(12) -0.0048(10) 0.0012(9) -0.0228(11)
C33 0.0397(13) 0.0605(15) 0.0236(10) -0.0061(10) 0.0000(9) -0.0273(11)
C34 0.0490(15) 0.0673(18) 0.0529(16) -0.0334(14) -0.0089(12) -0.0123(13)
C35 0.065(2) 0.116(3) 0.064(2) -0.063(2) 0.0066(16) -0.021(2)
C36 0.0541(17) 0.0617(19) 0.099(3) -0.0520(19) 0.0072(17) -0.0128(15)
C37 0.0526(15) 0.0365(13) 0.0490(15) -0.0129(11) -0.0002(12) -0.0050(11)
C101 0.0257(10) 0.0199(10) 0.0196(9) -0.0035(7) -0.0014(8) -0.0037(8)
C102 0.0212(10) 0.0257(10) 0.0252(10) -0.0069(8) 0.0028(8) -0.0060(8)
C103 0.0195(10) 0.0215(10) 0.0250(10) -0.0023(8) 0.0000(8) -0.0054(8)
C104 0.0320(11) 0.0330(12) 0.0238(10) -0.0097(9) 0.0003(8) -0.0104(9)
C105 0.0272(11) 0.0390(12) 0.0357(12) -0.0111(10) 0.0059(9) -0.0151(9)
C106 0.0227(10) 0.0246(10) 0.0184(9) -0.0055(7) -0.0026(7) -0.0079(8)
C107 0.0259(10) 0.0260(10) 0.0188(9) -0.0061(7) -0.0032(7) -0.0086(8)
C108 0.0314(11) 0.0272(11) 0.0322(11) -0.0070(8) -0.0045(9) -0.0112(9)
C109 0.0273(11) 0.0365(12) 0.0397(12) -0.0113(10) -0.0059(9) -0.0128(9)
C110 0.0254(10) 0.0295(11) 0.0344(11) -0.0083(9) -0.0078(8) -0.0045(8)
C111 0.0257(10) 0.0249(10) 0.0240(9) -0.0056(8) -0.0030(8) -0.0076(8)
C112 0.0278(11) 0.0225(10) 0.0306(10) -0.0032(8) -0.0043(8) -0.0065(8)
C113 0.0421(13) 0.0290(11) 0.0362(12) 0.0007(9) -0.0083(10) -0.0105(10)
C114 0.0377(12) 0.0329(12) 0.0454(13) -0.0166(10) -0.0028(10) -0.0067(10)
C115 0.0271(11) 0.0233(10) 0.0363(11) -0.0055(8) -0.0091(9) -0.0039(8)
C116 0.0422(13) 0.0267(11) 0.0432(13) 0.0003(9) -0.0045(10) -0.0093(10)
C117 0.0331(12) 0.0255(11) 0.0522(14) -0.0088(10) -0.0150(10) -0.0019(9)
C118 0.0186(9) 0.0255(10) 0.0260(10) -0.0075(8) 0.0027(7) -0.0098(8)
C119 0.0237(10) 0.0304(11) 0.0328(11) -0.0084(9) -0.0021(8) -0.0107(8)
C120 0.0304(11) 0.0400(13) 0.0431(13) -0.0173(10) -0.0077(9) -0.0127(10)
C121 0.0331(12) 0.0326(12) 0.0567(15) -0.0222(11) -0.0044(11) -0.0119(10)
C122 0.0277(11) 0.0245(10) 0.0475(13) -0.0101(9) -0.0015(9) -0.0092(9)
C123 0.0243(10) 0.0264(10) 0.0297(10) -0.0067(8) 0.0034(8) -0.0109(8)
C124 0.0320(11) 0.0312(11) 0.0357(11) -0.0101(9) -0.0114(9) -0.0086(9)
C125 0.0341(13) 0.0416(13) 0.0494(14) -0.0126(11) -0.0093(11) -0.0044(10)
C126 0.0491(14) 0.0435(14) 0.0400(13) -0.0055(11) -0.0102(11) -0.0145(11)
C127 0.0301(11) 0.0243(10) 0.0309(11) -0.0025(8) -0.0045(8) -0.0065(8)
C128 0.0318(13) 0.0611(17) 0.0565(16) -0.0232(13) -0.0087(11) -0.0045(12)
C129 0.0554(18) 0.093(2) 0.0432(15) 0.0216(15) -0.0106(13) -0.0317(17)
C130 0.0316(12) 0.0393(13) 0.0521(14) -0.0042(11) -0.0025(10) -0.0063(10)
C131 0.0351(14) 0.0537(17) 0.102(2) -0.0268(16) -0.0009(15) -0.0100(12)
C132 0.0412(15) 0.0568(17) 0.079(2) -0.0316(15) 0.0241(14) -0.0267(13)
C133 0.0332(12) 0.0376(13) 0.0629(16) -0.0193(11) 0.0082(11) -0.0162(10)
C134 0.0563(15) 0.0463(14) 0.0230(10) -0.0048(9) 0.0035(10) -0.0246(12)
C135 0.079(2) 0.0601(17) 0.0310(12) -0.0156(12) 0.0024(12) -0.0313(15)
C136 0.045(3) 0.035(3) 0.035(3) -0.017(2) 0.005(3) -0.012(3)
C137 0.0465(13) 0.0347(12) 0.0340(11) -0.0124(9) 0.0029(10) -0.0167(10)
C1361 0.075(4) 0.046(3) 0.037(3) -0.015(2) -0.006(3) -0.027(3)

loop_
_atom_type_symbol
_atom_type_scat_dispersion_real
_atom_type_scat_dispersion_imag
_atom_type_scat_Cromer_Mann_a1
_atom_type_scat_Cromer_Mann_b1
_atom_type_scat_Cromer_Mann_a2
_atom_type_scat_Cromer_Mann_b2
_atom_type_scat_Cromer_Mann_a3
_atom_type_scat_Cromer_Mann_b3
_atom_type_scat_Cromer_Mann_a4
_atom_type_scat_Cromer_Mann_b4
_atom_type_scat_Cromer_Mann_c
_atom_type_scat_source
C 0.0033 0.0016 2.3100 20.8439 1.0200 10.2075 1.5886 0.5687 0.8650 51.6512 0.2156 'International Tables Vol C 4.2.6.8 and 6.1.1.4'
H 0.0000 0.0000 0.4930 10.5109 0.3229 26.1257 0.1402 3.1424 0.0408 57.7998 0.0030 'International Tables Vol C 4.2.6.8 and 6.1.1.4'
B 0.0013 0.0007 2.0545 23.2185 1.3326 1.0210 1.0979 60.3498 0.7068 0.1403 -0.1932 'International Tables Vol C 4.2.6.8 and 6.1.1.4'
Ca 0.2262 0.3064 8.6266 10.4421 7.3873 0.6599 1.5899 85.7484 1.0211 178.4370 1.3751 'International Tables Vol C 4.2.6.8 and 6.1.1.4'
N 0.0061 0.0033 12.2126 0.0057 3.1322 9.8933 2.0125 28.9975 1.1663 0.5826 -11.5290 'International Tables Vol C 4.2.6.8 and 6.1.1.4'
O 0.0106 0.0060 3.0485 13.2771 2.2868 5.7011 1.5463 0.3239 0.8670 32.9089 0.2508 'International Tables Vol C 4.2.6.8 and 6.1.1.4'

loop_
_geom_angle_atom_site_label_1
_geom_angle_atom_site_label_2
_geom_angle_atom_site_label_3
_geom_angle
_geom_angle_publ_flag
N1 Ca1 N2 80.44(5) yes
N1 Ca1 O1 93.21(5) yes
N2 Ca1 O1 148.59(5) yes
N1 Ca1 O2 140.09(6) yes
N2 Ca1 O2 89.91(5) yes
O1 Ca1 O2 75.30(5) yes
N1 Ca1 H2 99.7(8) no
N2 Ca1 H2 86.6(8) no
O1 Ca1 H2 124.9(8) no
O2 Ca1 H2 118.4(8) no
N1 Ca1 H3 96.4(7) no
N2 Ca1 H3 127.4(7) no
O1 Ca1 H3 83.8(7) no
O2 Ca1 H3 119.4(7) no
H2 Ca1 H3 41.8(10) no
N1 Ca1 H4 139.1(7) no
N2 Ca1 H4 112.0(7) no
O1 Ca1 H4 93.0(7) no
O2 Ca1 H4 80.4(7) no
H2 Ca1 H4 45.7(10) no
H3 Ca1 H4 44.3(10) no
N101 Ca101 N102 80.19(5) yes
N101 Ca101 O101 90.41(5) yes
N102 Ca101 O101 140.78(5) yes
N101 Ca101 O102 147.90(5) yes
N102 Ca101 O102 92.26(5) yes
O101 Ca101 O102 75.81(5) yes
N101 Ca101 H6 87.9(7) no
N102 Ca101 H6 99.6(6) no
O101 Ca101 H6 118.2(6) no
O102 Ca101 H6 124.2(7) no
N101 Ca101 H7 112.3(6) no
N102 Ca101 H7 140.2(6) no
O101 Ca101 H7 78.6(6) no
O102 Ca101 H7 93.5(6) no
H6 Ca101 H7 46.3(9) no
N101 Ca101 H8 130.3(7) no
N102 Ca101 H8 97.5(7) no
O101 Ca101 H8 116.9(6) no
O102 Ca101 H8 81.5(7) no
H6 Ca101 H8 43.1(9) no
H7 Ca101 H8 44.9(9) no
H1 B1 H2 114(2) no
H1 B1 H3 116.1(20) no
H2 B1 H3 102(2) no
H1 B1 H4 111.9(19) no
H2 B1 H4 108(2) no
H3 B1 H4 104.1(20) no
H5 B101 H6 112.9(19) no
H5 B101 H7 111.4(19) no
H6 B101 H7 108.0(18) no
H5 B101 H8 112.9(20) no
H6 B101 H8 105.2(19) no
H7 B101 H8 106.0(18) no
Ca1 N1 C1 120.97(12) yes
Ca1 N1 C6 120.94(11) yes
C1 N1 C6 117.60(15) yes
Ca1 N2 C3 120.43(12) yes
Ca1 N2 C18 118.55(11) yes
C3 N2 C18 119.66(16) yes
Ca101 N101 C101 121.60(13) yes
Ca101 N101 C106 117.80(11) yes
C101 N101 C106 119.43(16) yes
Ca101 N102 C103 122.17(12) yes
Ca101 N102 C118 119.66(11) yes
C103 N102 C118 118.09(15) yes
Ca1 O1 C30 135.50(12) yes
Ca1 O1 C33 115.78(12) yes
C30 O1 C33 108.47(15) yes
Ca1 O2 C34 130.13(14) yes
Ca1 O2 C37 121.02(13) yes
C34 O2 C37 108.83(18) yes
Ca101 O101 C130 122.03(12) yes
Ca101 O101 C133 129.53(12) yes
C130 O101 C133 108.44(16) yes
Ca101 O102 C134 114.37(12) yes
Ca101 O102 C137 136.99(12) yes
C134 O102 C137 107.73(15) yes
N1 C1 C2 125.07(17) yes
N1 C1 C4 119.80(17) yes
C2 C1 C4 115.08(16) yes
C1 C2 C3 131.03(18) yes
C1 C2 H21 114.3 no
C3 C2 H21 114.5 no
C2 C3 N2 124.78(18) yes
C2 C3 C5 113.93(17) yes
N2 C3 C5 121.27(18) yes
C1 C4 H41 110.1 no
C1 C4 H42 109.3 no
H41 C4 H42 108.4 no
C1 C4 H43 109.7 no
H41 C4 H43 110.0 no
H42 C4 H43 109.3 no
C3 C5 H51 110.9 no
C3 C5 H52 109.4 no
H51 C5 H52 108.7 no
C3 C5 H53 108.1 no
H51 C5 H53 110.0 no
H52 C5 H53 109.8 no
N1 C6 C7 121.69(17) yes
N1 C6 C11 118.19(17) yes
C7 C6 C11 120.07(18) yes
C6 C7 C8 118.62(18) yes
C6 C7 C12 122.43(17) yes
C8 C7 C12 118.95(18) yes
C7 C8 C9 121.53(19) yes
C7 C8 H81 118.9 no
C9 C8 H81 119.6 no
C8 C9 C10 119.47(19) yes
C8 C9 H91 120.4 no
C10 C9 H91 120.1 no
C9 C10 C11 121.41(19) yes
C9 C10 H101 120.1 no
C11 C10 H101 118.5 no
C6 C11 C10 118.87(18) yes
C6 C11 C15 121.56(17) yes
C10 C11 C15 119.57(17) yes
C7 C12 C13 110.77(16) yes
C7 C12 C14 111.43(17) yes
C13 C12 C14 109.34(17) yes
C7 C12 H121 107.7 no
C13 C12 H121 108.5 no
C14 C12 H121 109.1 no
C12 C13 H131 110.4 no
C12 C13 H132 109.8 no
H131 C13 H132 110.0 no
C12 C13 H133 109.8 no
H131 C13 H133 108.1 no
H132 C13 H133 108.7 no
C12 C14 H141 107.6 no
C12 C14 H142 110.2 no
H141 C14 H142 110.8 no
C12 C14 H143 108.2 no
H141 C14 H143 110.5 no
H142 C14 H143 109.5 no
C11 C15 C16 111.65(18) yes
C11 C15 C17 112.03(19) yes
C16 C15 C17 110.0(2) yes
C11 C15 H151 108.2 no
C16 C15 H151 106.8 no
C17 C15 H151 108.0 no
C15 C16 H161 108.2 no
C15 C16 H162 107.1 no
H161 C16 H162 110.8 no
C15 C16 H163 107.8 no
H161 C16 H163 110.1 no
H162 C16 H163 112.6 no
C15 C17 H171 109.8 no
C15 C17 H172 109.9 no
H171 C17 H172 110.3 no
C15 C17 H173 107.4 no
H171 C17 H173 109.5 no
H172 C17 H173 109.9 no
N2 C18 C19 121.73(17) yes
N2 C18 C23 118.16(18) yes
C19 C18 C23 119.96(18) yes
C18 C19 C20 118.9(2) yes
C18 C19 C24 123.15(18) yes
C20 C19 C24 117.98(19) yes
C19 C20 C21 121.5(2) yes
C19 C20 H201 118.7 no
C21 C20 H201 119.8 no
C20 C21 C22 119.4(2) yes
C20 C21 H211 120.1 no
C22 C21 H211 120.5 no
C21 C22 C23 121.8(2) yes
C21 C22 H221 118.8 no
C23 C22 H221 119.4 no
C18 C23 C22 118.5(2) yes
C18 C23 C27 120.70(18) yes
C22 C23 C27 120.80(19) yes
C19 C24 C25 111.40(18) yes
C19 C24 C26 111.55(19) yes
C25 C24 C26 109.0(2) yes
C19 C24 H241 108.3 no
C25 C24 H241 108.1 no
C26 C24 H241 108.4 no
C24 C25 H251 108.1 no
C24 C25 H252 109.2 no
H251 C25 H252 109.4 no
C24 C25 H253 110.1 no
H251 C25 H253 110.4 no
H252 C25 H253 109.5 no
C24 C26 H261 108.5 no
C24 C26 H262 108.7 no
H261 C26 H262 108.6 no
C24 C26 H263 110.9 no
H261 C26 H263 110.8 no
H262 C26 H263 109.2 no
C23 C27 C28 113.57(19) yes
C23 C27 C29 112.08(19) yes
C28 C27 C29 108.91(19) yes
C23 C27 H271 106.0 no
C28 C27 H271 108.1 no
C29 C27 H271 107.9 no
C27 C28 H281 109.1 no
C27 C28 H282 107.8 no
H281 C28 H282 110.0 no
C27 C28 H283 109.4 no
H281 C28 H283 110.2 no
H282 C28 H283 110.3 no
C27 C29 H291 109.3 no
C27 C29 H292 108.5 no
H291 C29 H292 109.8 no
C27 C29 H293 110.0 no
H291 C29 H293 109.5 no
H292 C29 H293 109.7 no
O1 C30 C31 106.23(18) yes
O1 C30 H301 109.5 no
C31 C30 H301 110.9 no
O1 C30 H302 108.9 no
C31 C30 H302 108.9 no
H301 C30 H302 112.2 no
C30 C31 C32 103.58(19) yes
C30 C31 H311 108.6 no
C32 C31 H311 109.1 no
C30 C31 H312 111.9 no
C32 C31 H312 113.0 no
H311 C31 H312 110.4 no
C31 C32 C33 102.03(18) yes
C31 C32 H321 110.8 no
C33 C32 H321 112.2 no
C31 C32 H322 111.8 no
C33 C32 H322 110.8 no
H321 C32 H322 109.2 no
C32 C33 O1 105.37(17) yes
C32 C33 H331 111.3 no
O1 C33 H331 108.1 no
C32 C33 H332 111.3 no
O1 C33 H332 108.9 no
H331 C33 H332 111.6 no
O2 C34 C35 105.0(2) yes
O2 C34 H341 109.8 no
C35 C34 H341 109.2 no
O2 C34 H342 110.1 no
C35 C34 H342 112.7 no
H341 C34 H342 109.9 no
C34 C35 C36 102.5(2) yes
C34 C35 H351 112.6 no
C36 C35 H351 111.8 no
C34 C35 H352 111.5 no
C36 C35 H352 108.2 no
H351 C35 H352 109.9 no
C35 C36 C37 102.2(2) yes
C35 C36 H361 109.5 no
C37 C36 H361 110.4 no
C35 C36 H362 110.4 no
C37 C36 H362 112.0 no
H361 C36 H362 111.8 no
C36 C37 O2 105.9(2) yes
C36 C37 H371 112.6 no
O2 C37 H371 109.8 no
C36 C37 H372 111.2 no
O2 C37 H372 107.5 no
H371 C37 H372 109.6 no
N101 C101 C102 124.73(18) yes
N101 C101 C104 120.81(18) yes
C102 C101 C104 114.42(17) yes
C101 C102 C103 130.98(18) yes
C101 C102 H1021 114.0 no
C103 C102 H1021 114.8 no
C102 C103 N102 125.28(17) yes
C102 C103 C105 114.85(17) yes
N102 C103 C105 119.85(18) yes
C101 C104 H1041 110.6 no
C101 C104 H1042 109.8 no
H1041 C104 H1042 109.9 no
C101 C104 H1043 109.8 no
H1041 C104 H1043 108.9 no
H1042 C104 H1043 107.7 no
C103 C105 H1051 110.5 no
C103 C105 H1052 110.2 no
H1051 C105 H1052 108.8 no
C103 C105 H1053 109.5 no
H1051 C105 H1053 108.6 no
H1052 C105 H1053 109.2 no
N101 C106 C107 121.87(17) yes
N101 C106 C111 118.01(16) yes
C107 C106 C111 119.96(17) yes
C106 C107 C108 118.82(18) yes
C106 C107 C112 122.99(17) yes
C108 C107 C112 118.19(18) yes
C107 C108 C109 121.15(19) yes
C107 C108 H1081 118.2 no
C109 C108 H1081 120.7 no
C108 C109 C110 119.75(19) yes
C108 C109 H1091 120.0 no
C110 C109 H1091 120.3 no
C109 C110 C111 121.60(19) yes
C109 C110 H1101 120.1 no
C111 C110 H1101 118.3 no
C106 C111 C110 118.68(18) yes
C106 C111 C115 120.41(17) yes
C110 C111 C115 120.90(17) yes
C107 C112 C113 110.68(17) yes
C107 C112 C114 111.90(17) yes
C113 C112 C114 109.63(17) yes
C107 C112 H1121 107.4 no
C113 C112 H1121 108.4 no
C114 C112 H1121 108.7 no
C112 C113 H1131 108.9 no
C112 C113 H1132 110.8 no
H1131 C113 H1132 110.3 no
C112 C113 H1133 108.6 no
H1131 C113 H1133 108.4 no
H1132 C113 H1133 109.8 no
C112 C114 H1141 110.3 no
C112 C114 H1142 110.9 no
H1141 C114 H1142 109.0 no
C112 C114 H1143 109.5 no
H1141 C114 H1143 109.0 no
H1142 C114 H1143 108.2 no
C111 C115 C116 111.47(17) yes
C111 C115 C117 113.69(17) yes
C116 C115 C117 108.91(17) yes
C111 C115 H1151 107.6 no
C116 C115 H1151 106.9 no
C117 C115 H1151 108.0 no
C115 C116 H1161 109.3 no
C115 C116 H1162 110.6 no
H1161 C116 H1162 109.6 no
C115 C116 H1163 107.8 no
H1161 C116 H1163 109.9 no
H1162 C116 H1163 109.6 no
C115 C117 H1171 109.5 no
C115 C117 H1172 110.7 no
H1171 C117 H1172 109.0 no
C115 C117 H1173 109.5 no
H1171 C117 H1173 109.1 no
H1172 C117 H1173 109.1 no
N102 C118 C119 121.36(17) yes
N102 C118 C123 118.62(17) yes
C119 C118 C123 119.91(18) yes
C118 C119 C120 118.37(19) yes
C118 C119 C124 122.91(18) yes
C120 C119 C124 118.70(18) yes
C119 C120 C121 121.6(2) yes
C119 C120 H1201 118.7 no
C121 C120 H1201 119.7 no
C120 C121 C122 119.7(2) yes
C120 C121 H1211 119.7 no
C122 C121 H1211 120.6 no
C121 C122 C123 121.2(2) yes
C121 C122 H1221 119.6 no
C123 C122 H1221 119.1 no
C118 C123 C122 119.20(19) yes
C118 C123 C127 121.83(18) yes
C122 C123 C127 118.95(18) yes
C119 C124 C125 110.60(18) yes
C119 C124 C126 111.99(18) yes
C125 C124 C126 109.96(18) yes
C119 C124 H1241 107.7 no
C125 C124 H1241 108.9 no
C126 C124 H1241 107.5 no
C124 C125 H1251 108.3 no
C124 C125 H1252 107.7 no
H1251 C125 H1252 110.5 no
C124 C125 H1253 110.1 no
H1251 C125 H1253 110.2 no
H1252 C125 H1253 110.0 no
C124 C126 H1261 108.5 no
C124 C126 H1262 108.3 no
H1261 C126 H1262 110.1 no
C124 C126 H1263 109.9 no
H1261 C126 H1263 109.9 no
H1262 C126 H1263 110.1 no
C123 C127 C128 111.30(18) yes
C123 C127 C129 111.11(19) yes
C128 C127 C129 110.0(2) yes
C123 C127 H1271 107.5 no
C128 C127 H1271 107.6 no
C129 C127 H1271 109.3 no
C127 C128 H1281 110.2 no
C127 C128 H1282 108.3 no
H1281 C128 H1282 108.4 no
C127 C128 H1283 110.1 no
H1281 C128 H1283 109.4 no
H1282 C128 H1283 110.4 no
C127 C129 H1291 109.7 no
C127 C129 H1292 107.6 no
H1291 C129 H1292 110.3 no
C127 C129 H1293 109.8 no
H1291 C129 H1293 110.7 no
H1292 C129 H1293 108.7 no
O101 C130 C131 106.5(2) yes
O101 C130 H1301 107.0 no
C131 C130 H1301 110.8 no
O101 C130 H1302 108.1 no
C131 C130 H1302 113.0 no
H1301 C130 H1302 111.1 no
C130 C131 C132 102.1(2) yes
C130 C131 H1311 112.7 no
C132 C131 H1311 110.5 no
C130 C131 H1312 110.5 no
C132 C131 H1312 109.8 no
H1311 C131 H1312 110.9 no
C131 C132 C133 102.0(2) yes
C131 C132 H1321 108.4 no
C133 C132 H1321 112.6 no
C131 C132 H1322 110.5 no
C133 C132 H1322 111.4 no
H1321 C132 H1322 111.5 no
C132 C133 O101 105.18(18) yes
C132 C133 H1331 111.9 no
O101 C133 H1331 110.1 no
C132 C133 H1332 109.6 no
O101 C133 H1332 109.0 no
H1331 C133 H1332 110.9 no
O102 C134 C135 106.21(18) yes
O102 C134 H1341 108.9 no
C135 C134 H1341 111.6 no
O102 C134 H1342 107.3 no
C135 C134 H1342 111.8 no
H1341 C134 H1342 110.8 no
C134 C135 C136 99.1(3) yes
C134 C135 C1361 108.2(3) yes
C134 C135 H1351 109.7 no
C136 C135 H1351 125.1 no
C1361 C135 H1351 93.3 no
C134 C135 H1352 112.5 no
C136 C135 H1352 101.4 no
C1361 C135 H1352 122.6 no
H1351 C135 H1352 108.6 no
C135 C136 C137 105.8(3) yes
C135 C136 H1361 110.2 no
C137 C136 H1361 110.4 no
C135 C136 H1362 110.5 no
C137 C136 H1362 110.3 no
H1361 C136 H1362 109.5 no
C136 C137 O102 104.8(2) yes
O102 C137 C1361 106.2(3) yes
C136 C137 H1371 124.9 no
O102 C137 H1371 109.0 no
C1361 C137 H1371 95.4 no
C136 C137 H1372 97.8 no
O102 C137 H1372 109.6 no
C1361 C137 H1372 125.5 no
H1371 C137 H1372 109.7 no
C135 C1361 C137 103.3(3) yes
C135 C1361 H1363 116.3 no
C137 C1361 H1363 116.8 no
C135 C1361 H1364 104.8 no
C137 C1361 H1364 105.0 no
H1363 C1361 H1364 109.5 no
B1 H2 Ca1 88.5(18) no
B1 H3 Ca1 87.7(16) no
B1 H4 Ca1 88.7(15) no
B101 H6 Ca101 87.4(14) no
B101 H7 Ca101 86.2(13) no
B101 H8 Ca101 85.2(15) no

loop_
_geom_bond_atom_site_label_1
_geom_bond_atom_site_label_2
_geom_bond_distance
_geom_bond_publ_flag
Ca1 N1 2.3686(16) yes
Ca1 N2 2.4008(16) yes
Ca1 O1 2.4250(14) yes
Ca1 O2 2.4065(15) yes
Ca1 H2 2.37(3) no
Ca1 H3 2.39(3) no
Ca1 H4 2.33(3) no
Ca101 N101 2.4025(16) yes
Ca101 N102 2.3828(16) yes
Ca101 O101 2.4084(14) yes
Ca101 O102 2.4272(14) yes
Ca101 H6 2.38(3) no
Ca101 H7 2.37(2) no
Ca101 H8 2.43(3) no
B1 H1 1.12(3) no
B1 H2 1.10(3) no
B1 H3 1.09(3) no
B1 H4 1.17(3) no
B101 H5 1.10(3) no
B101 H6 1.12(3) no
B101 H7 1.19(3) no
B101 H8 1.11(3) no
N1 C1 1.327(2) yes
N1 C6 1.436(2) yes
N2 C3 1.323(2) yes
N2 C18 1.434(2) yes
N101 C101 1.328(2) yes
N101 C106 1.435(2) yes
N102 C103 1.334(2) yes
N102 C118 1.431(2) yes
O1 C30 1.452(3) yes
O1 C33 1.456(2) yes
O2 C34 1.441(3) yes
O2 C37 1.455(3) yes
O101 C130 1.454(3) yes
O101 C133 1.446(3) yes
O102 C134 1.458(2) yes
O102 C137 1.452(3) yes
C1 C2 1.411(3) yes
C1 C4 1.513(3) yes
C2 C3 1.411(3) yes
C2 H21 0.961 no
C3 C5 1.522(3) yes
C4 H41 0.975 no
C4 H42 0.972 no
C4 H43 0.980 no
C5 H51 0.981 no
C5 H52 0.966 no
C5 H53 0.970 no
C6 C7 1.410(3) yes
C6 C11 1.413(3) yes
C7 C8 1.394(3) yes
C7 C12 1.521(3) yes
C8 C9 1.384(3) yes
C8 H81 0.961 no
C9 C10 1.379(3) yes
C9 H91 0.963 no
C10 C11 1.391(3) yes
C10 H101 0.964 no
C11 C15 1.527(3) yes
C12 C13 1.535(3) yes
C12 C14 1.535(3) yes
C12 H121 1.000 no
C13 H131 0.990 no
C13 H132 0.983 no
C13 H133 0.988 no
C14 H141 0.977 no
C14 H142 0.978 no
C14 H143 0.987 no
C15 C16 1.520(3) yes
C15 C17 1.520(3) yes
C15 H151 1.004 no
C16 H161 0.979 no
C16 H162 0.986 no
C16 H163 0.980 no
C17 H171 0.981 no
C17 H172 0.973 no
C17 H173 0.976 no
C18 C19 1.410(3) yes
C18 C23 1.417(3) yes
C19 C20 1.394(3) yes
C19 C24 1.527(3) yes
C20 C21 1.381(3) yes
C20 H201 0.957 no
C21 C22 1.380(3) yes
C21 H211 0.962 no
C22 C23 1.394(3) yes
C22 H221 0.962 no
C23 C27 1.525(3) yes
C24 C25 1.529(3) yes
C24 C26 1.536(3) yes
C24 H241 1.000 no
C25 H251 0.983 no
C25 H252 0.985 no
C25 H253 0.986 no
C26 H261 0.979 no
C26 H262 0.969 no
C26 H263 0.972 no
C27 C28 1.532(3) yes
C27 C29 1.531(3) yes
C27 H271 1.007 no
C28 H281 0.989 no
C28 H282 0.980 no
C28 H283 0.991 no
C29 H291 0.984 no
C29 H292 0.993 no
C29 H293 0.975 no
C30 C31 1.492(3) yes
C30 H301 0.992 no
C30 H302 0.996 no
C31 C32 1.506(3) yes
C31 H311 0.995 no
C31 H312 0.992 no
C32 C33 1.499(3) yes
C32 H321 0.976 no
C32 H322 1.000 no
C33 H331 0.989 no
C33 H332 0.996 no
C34 C35 1.507(4) yes
C34 H341 0.993 no
C34 H342 0.992 no
C35 C36 1.500(5) yes
C35 H351 0.975 no
C35 H352 0.975 no
C36 C37 1.488(4) yes
C36 H361 0.991 no
C36 H362 0.978 no
C37 H371 0.985 no
C37 H372 0.997 no
C101 C102 1.411(3) yes
C101 C104 1.516(3) yes
C102 C103 1.403(3) yes
C102 H1021 0.945 no
C103 C105 1.519(3) yes
C104 H1041 0.979 no
C104 H1042 0.973 no
C104 H1043 0.981 no
C105 H1051 0.971 no
C105 H1052 0.970 no
C105 H1053 0.974 no
C106 C107 1.407(3) yes
C106 C111 1.422(3) yes
C107 C108 1.401(3) yes
C107 C112 1.522(3) yes
C108 C109 1.380(3) yes
C108 H1081 0.963 no
C109 C110 1.381(3) yes
C109 H1091 0.971 no
C110 C111 1.386(3) yes
C110 H1101 0.961 no
C111 C115 1.523(3) yes
C112 C113 1.530(3) yes
C112 C114 1.528(3) yes
C112 H1121 1.006 no
C113 H1131 0.992 no
C113 H1132 0.975 no
C113 H1133 0.982 no
C114 H1141 0.984 no
C114 H1142 0.984 no
C114 H1143 0.986 no
C115 C116 1.535(3) yes
C115 C117 1.530(3) yes
C115 H1151 1.014 no
C116 H1161 0.982 no
C116 H1162 0.978 no
C116 H1163 0.986 no
C117 H1171 0.987 no
C117 H1172 0.994 no
C117 H1173 0.979 no
C118 C119 1.412(3) yes
C118 C123 1.410(3) yes
C119 C120 1.399(3) yes
C119 C124 1.518(3) yes
C120 C121 1.381(3) yes
C120 H1201 0.959 no
C121 C122 1.374(3) yes
C121 H1211 0.964 no
C122 C123 1.394(3) yes
C122 H1221 0.962 no
C123 C127 1.524(3) yes
C124 C125 1.536(3) yes
C124 C126 1.531(3) yes
C124 H1241 1.009 no
C125 H1251 0.980 no
C125 H1252 0.991 no
C125 H1253 0.979 no
C126 H1261 0.979 no
C126 H1262 0.969 no
C126 H1263 0.978 no
C127 C128 1.520(3) yes
C127 C129 1.523(3) yes
C127 H1271 1.008 no
C128 H1281 0.987 no
C128 H1282 0.981 no
C128 H1283 0.988 no
C129 H1291 0.982 no
C129 H1292 0.974 no
C129 H1293 0.966 no
C130 C131 1.490(4) yes
C130 H1301 0.996 no
C130 H1302 0.983 no
C131 C132 1.512(4) yes
C131 H1311 0.986 no
C131 H1312 1.012 no
C132 C133 1.508(3) yes
C132 H1321 0.985 no
C132 H1322 0.987 no
C133 H1331 1.000 no
C133 H1332 1.004 no
C134 C135 1.484(3) yes
C134 H1341 0.993 no
C134 H1342 0.988 no
C135 C136 1.504(6) yes
C135 C1361 1.517(6) yes
C135 H1351 0.991 no
C135 H1352 0.981 no
C136 C137 1.468(5) yes
C136 H1361 0.950 no
C136 H1362 0.950 no
C137 C1361 1.507(6) yes
C137 H1371 0.985 no
C137 H1372 0.989 no
C1361 H1363 0.950 no
C1361 H1364 0.950 no
